data_4124511
loop_
_publ_author_name
'Petkov, V.'
'Trikalitis, P.N.'
'Bozin, E.S.'
'Billinge, S.J.L.'
'Vogt, T.'
'Kanatzidis, M.G.'

_publ_section_title
;
 Structure of V2 O5 * n(H2 O) xerogel solved by the atomic pair
 distribution function technique
;
_journal_name_full 'Journal of the American Chemical Society'
_journal_page_first 10157
_journal_page_last 10162
_journal_volume 124
_journal_year 2002
_chemical_formula_sum 'O5 V2'
_chemical_name_systematic 'V2 O5'
_space_group_IT_number 59
_symmetry_space_group_name_Hall 'P 2 2ab -1ab'
_symmetry_space_group_name_H-M 'P m m n :1'
_cell_angle_alpha 90
_cell_angle_beta 90
_cell_angle_gamma 90
_cell_formula_units_Z 2
_cell_length_a 11.498
_cell_length_b 3.545
_cell_length_c 4.345
_cell_volume 177.104
_citation_journal_id_ASTM JACSAT
_cod_data_source_file Petkov_JACSAT_2002_322.cif
_cod_data_source_block O5V2
_cod_original_sg_symbol_Hall '-P 2ab 2a (x-1/4,y-1/4,z)'
_cod_database_code 4124511

loop_
_symmetry_equiv_pos_as_xyz
x,y,z
-x,-y,z
x+1/2,-y+1/2,-z
-x+1/2,y+1/2,-z
-x+1/2,-y+1/2,-z
x+1/2,y+1/2,-z
-x,y,z
x,-y,z

loop_
_atom_site_label
_atom_site_type_symbol
_atom_site_fract_x
_atom_site_fract_y
_atom_site_fract_z
_atom_site_occupancy
_atom_site_U_iso_or_equiv
O2 O-2 0.3145 0 -0.009 1 0.0
O3 O-2 0 0 0.017 1 0.0
O1 O-2 0.1481 0 0.4604 1 0.0
V1 V+5 0.1484 0 0.1083 1 0.0
